data_4310424
loop_
_publ_author_name
'Vivian Wing-Wah Yam'
'Chi-Kuen Hui'
'Shu-Yan Yu'
'Nianyong Zhu'

_publ_section_title
;
 Syntheses, Luminescence Behavior, and Assembly Reaction of
 Tetraalkynylplatinate(II) Complexes: Crystal Structures of
 [Pt(tBu3trpy)(C\\tbCC5H4N)Pt(tBu3trpy)](PF6)3 and
 [Pt2Ag4(C\\tbCC\\tbCC6H4CH3-4)8(THF)4]
;
_journal_name_full 'Inorganic Chemistry'
_journal_page_first 812
_journal_page_last 821
_journal_paper_doi 10.1021/ic034877l
_journal_volume 43
_journal_year 2004
_chemical_formula_moiety 'C112 H108 Ag4 O6 Pt2'
_chemical_formula_sum 'C112 H108 Ag4 O6 Pt2'
_chemical_formula_weight 2371.64
_chemical_name_systematic
;
  ?
;
_space_group_IT_number 15
_symmetry_cell_setting monoclinic
_symmetry_space_group_name_Hall '-C 2yc'
_symmetry_space_group_name_H-M 'C 1 2/c 1'
_atom_sites_solution_hydrogens geom
_atom_sites_solution_primary direct
_atom_sites_solution_secondary difmap
_audit_creation_method SHELXL-97
_cell_angle_alpha 90.00
_cell_angle_beta 91.17(3)
_cell_angle_gamma 90.00
_cell_formula_units_Z 4
_cell_length_a 26.059(5)
_cell_length_b 15.965(3)
_cell_length_c 25.021(5)
_cell_measurement_reflns_used 0
_cell_measurement_temperature 253(2)
_cell_measurement_theta_max 0
_cell_measurement_theta_min 0
_cell_volume 10407(3)
_computing_cell_refinement Scalepack
_computing_data_collection Marcontrol
_computing_data_reduction Denzo
_computing_molecular_graphics 'Ortep-3 for Windows (Farrugia, 1997)'
_computing_publication_material 'WinGX publication routines (Farrugia, 1999)'
_computing_structure_refinement 'SHELXL-97 (Sheldrick, 1997)'
_computing_structure_solution SIR-97
_diffrn_ambient_temperature 253(2)
_diffrn_measured_fraction_theta_full 0.643
_diffrn_measured_fraction_theta_max 0.643
_diffrn_measurement_device_type 'marresearch IPDS'
_diffrn_measurement_method Oscillation
_diffrn_radiation_monochromator graphite
_diffrn_radiation_source 'fine-focus sealed tube'
_diffrn_radiation_type MoK\a
_diffrn_radiation_wavelength 0.71069
_diffrn_reflns_av_R_equivalents 0.0543
_diffrn_reflns_av_sigmaI/netI 0.1409
_diffrn_reflns_limit_h_max 27
_diffrn_reflns_limit_h_min -27
_diffrn_reflns_limit_k_max 18
_diffrn_reflns_limit_k_min -18
_diffrn_reflns_limit_l_max 27
_diffrn_reflns_limit_l_min -28
_diffrn_reflns_number 13953
_diffrn_reflns_theta_full 25.15
_diffrn_reflns_theta_max 25.15
_diffrn_reflns_theta_min 1.50
_exptl_absorpt_coefficient_mu 3.466
_exptl_absorpt_correction_type none
_exptl_crystal_colour orange
_exptl_crystal_density_diffrn 1.514
_exptl_crystal_density_method 'not measured'
_exptl_crystal_description prism
_exptl_crystal_F_000 4688
_exptl_crystal_size_max 0.4
_exptl_crystal_size_mid 0.25
_exptl_crystal_size_min 0.15
_refine_diff_density_max 0.968
_refine_diff_density_min -2.200
_refine_diff_density_rms 0.453
_refine_ls_extinction_method none
_refine_ls_goodness_of_fit_ref 0.877
_refine_ls_hydrogen_treatment mixed
_refine_ls_matrix_type full
_refine_ls_number_parameters 485
_refine_ls_number_reflns 6005
_refine_ls_number_restraints 3
_refine_ls_restrained_S_all 0.876
_refine_ls_R_factor_all 0.1064
_refine_ls_R_factor_gt 0.0570
_refine_ls_shift/su_max 0.001
_refine_ls_shift/su_mean 0.000
_refine_ls_structure_factor_coef Fsqd
_refine_ls_weighting_details 'calc w=1/[\s^2^(Fo^2^)+(0.0982P)^2^+0.0000P] where P=(Fo^2^+2Fc^2^)/3'
_refine_ls_weighting_scheme calc
_refine_ls_wR_factor_gt 0.1447
_refine_ls_wR_factor_ref 0.1810
_reflns_number_gt 3034
_reflns_number_total 6005
_reflns_threshold_expression >2sigma(I)
_cod_data_source_file ic034877lsi20030728_111514_2.cif
_cod_data_source_block complex7
_cod_original_sg_symbol_H-M 'C 2/c'
_cod_database_code 4310424

loop_
_symmetry_equiv_pos_as_xyz
'x, y, z'
'-x, y, -z+1/2'
'x+1/2, y+1/2, z'
'-x+1/2, y+1/2, -z+1/2'
'-x, -y, -z'
'x, -y, z-1/2'
'-x+1/2, -y+1/2, -z'
'x+1/2, -y+1/2, z-1/2'

loop_
_atom_site_label
_atom_site_type_symbol
_atom_site_fract_x
_atom_site_fract_y
_atom_site_fract_z
_atom_site_U_iso_or_equiv
_atom_site_adp_type
_atom_site_occupancy
_atom_site_symmetry_multiplicity
_atom_site_calc_flag
_atom_site_refinement_flags
_atom_site_disorder_assembly
_atom_site_disorder_group
Pt1 Pt 0.5000 0.41823(5) 0.2500 0.0581(3) Uani 1 2 d S . .
Pt2 Pt 0.5000 0.13856(5) 0.2500 0.0668(4) Uani 1 2 d S . .
Ag1 Ag 0.42405(5) 0.27752(7) 0.21335(7) 0.0922(5) Uani 1 1 d . . .
Ag2 Ag 0.53318(6) 0.27807(7) 0.17199(6) 0.0915(5) Uani 1 1 d . . .
O1 O 0.4121(6) 0.2800(8) 0.1111(6) 0.129(5) Uiso 1 1 d . . .
O2 O 0.6312(5) 0.2669(8) 0.1623(6) 0.115(4) Uiso 1 1 d . . .
C1 C 0.4238(7) 0.4193(8) 0.2235(7) 0.064(5) Uani 1 1 d . . .
C2 C 0.3805(8) 0.4193(10) 0.2092(8) 0.076(6) Uani 1 1 d . . .
C3 C 0.3306(9) 0.4261(9) 0.1917(8) 0.079(5) Uani 1 1 d . . .
C4 C 0.2850(9) 0.4310(11) 0.1772(8) 0.086(6) Uani 1 1 d . . .
C5 C 0.2354(7) 0.4368(10) 0.1587(9) 0.076(5) Uani 1 1 d . . .
C6 C 0.1970(10) 0.4592(12) 0.1893(8) 0.104(6) Uani 1 1 d . . .
H6 H 0.2040 0.4745 0.2246 0.125 Uiso 1 1 calc R . .
C7 C 0.1462(11) 0.4605(15) 0.1703(12) 0.125(8) Uani 1 1 d . . .
H7 H 0.1212 0.4816 0.1926 0.150 Uiso 1 1 calc R . .
C8 C 0.1316(9) 0.4331(14) 0.1219(12) 0.112(7) Uani 1 1 d . . .
C9 C 0.1699(11) 0.409(2) 0.0895(11) 0.181(12) Uani 1 1 d . . .
H9 H 0.1622 0.3896 0.0551 0.217 Uiso 1 1 calc R . .
C10 C 0.2233(11) 0.4124(18) 0.1082(10) 0.165(11) Uani 1 1 d . . .
H10 H 0.2493 0.3978 0.0851 0.199 Uiso 1 1 calc R . .
C11 C 0.0773(8) 0.4296(14) 0.1023(11) 0.159(10) Uani 1 1 d . . .
H11A H 0.0761 0.4093 0.0661 0.239 Uiso 1 1 calc R . .
H11B H 0.0625 0.4846 0.1035 0.239 Uiso 1 1 calc R . .
H11C H 0.0582 0.3925 0.1246 0.239 Uiso 1 1 calc R . .
C12 C 0.5256(6) 0.4215(8) 0.1750(8) 0.067(5) Uani 1 1 d . . .
C13 C 0.5411(7) 0.4215(9) 0.1296(8) 0.073(5) Uani 1 1 d . . .
C14 C 0.5581(6) 0.4254(9) 0.0768(8) 0.072(5) Uani 1 1 d . . .
C15 C 0.5728(6) 0.4232(10) 0.0332(7) 0.076(5) Uani 1 1 d . . .
C16 C 0.5896(7) 0.4155(10) -0.0206(8) 0.075(5) Uani 1 1 d . . .
C17 C 0.5596(7) 0.4283(9) -0.0626(9) 0.078(5) Uani 1 1 d . . .
H17 H 0.5265 0.4484 -0.0577 0.094 Uiso 1 1 calc R . .
C18 C 0.5758(8) 0.4128(10) -0.1142(8) 0.095(6) Uani 1 1 d . . .
H18 H 0.5534 0.4217 -0.1430 0.114 Uiso 1 1 calc R . .
C19 C 0.6244(11) 0.3844(12) -0.1230(9) 0.104(8) Uani 1 1 d . . .
C20 C 0.6556(10) 0.3744(18) -0.0800(11) 0.156(11) Uani 1 1 d . . .
H20 H 0.6891 0.3571 -0.0854 0.187 Uiso 1 1 calc R . .
C21 C 0.6402(8) 0.3884(16) -0.0282(9) 0.143(9) Uani 1 1 d . . .
H21 H 0.6627 0.3802 0.0006 0.172 Uiso 1 1 calc R . .
C22 C 0.6391(11) 0.3619(12) -0.1812(9) 0.182(14) Uani 1 1 d . . .
H22A H 0.6109 0.3750 -0.2051 0.273 Uiso 1 1 calc R . .
H22B H 0.6466 0.3031 -0.1834 0.273 Uiso 1 1 calc R . .
H22C H 0.6687 0.3936 -0.1911 0.273 Uiso 1 1 calc R . .
C23 C 0.4243(8) 0.1351(9) 0.2309(8) 0.082(6) Uani 1 1 d . . .
C24 C 0.3803(7) 0.1365(9) 0.2188(8) 0.072(5) Uani 1 1 d . . .
C25 C 0.3288(9) 0.1328(9) 0.2082(8) 0.085(6) Uani 1 1 d . . .
C26 C 0.2821(9) 0.1324(11) 0.1988(9) 0.097(7) Uani 1 1 d . . .
C27 C 0.2293(8) 0.1376(13) 0.1895(9) 0.098(6) Uani 1 1 d . . .
C28 C 0.1996(8) 0.0694(12) 0.1875(8) 0.100(6) Uani 1 1 d . . .
H28 H 0.2138 0.0167 0.1931 0.120 Uiso 1 1 calc R . .
C29 C 0.1465(10) 0.0780(15) 0.1768(9) 0.119(8) Uani 1 1 d . . .
H29 H 0.1267 0.0295 0.1749 0.143 Uiso 1 1 calc R . .
C30 C 0.1233(9) 0.1497(15) 0.1695(12) 0.145(11) Uani 1 1 d . . .
C31 C 0.1521(11) 0.2187(16) 0.1777(13) 0.154(10) Uani 1 1 d . . .
H31 H 0.1362 0.2706 0.1808 0.184 Uiso 1 1 calc R . .
C32 C 0.2053(10) 0.2135(14) 0.1816(14) 0.182(15) Uani 1 1 d . . .
H32 H 0.2249 0.2619 0.1788 0.218 Uiso 1 1 calc R . .
C33 C 0.0662(9) 0.1536(12) 0.1549(14) 0.213(16) Uani 1 1 d . . .
H33A H 0.0559 0.2110 0.1504 0.319 Uiso 1 1 calc R . .
H33B H 0.0468 0.1287 0.1830 0.319 Uiso 1 1 calc R . .
H33C H 0.0598 0.1236 0.1222 0.319 Uiso 1 1 calc R . .
C34 C 0.5193(7) 0.1377(8) 0.1744(9) 0.092(7) Uani 1 1 d . . .
C35 C 0.5249(7) 0.1378(9) 0.1245(8) 0.078(6) Uani 1 1 d . . .
C36 C 0.5346(8) 0.1325(10) 0.0708(10) 0.092(6) Uani 1 1 d . . .
C37 C 0.5419(8) 0.1279(11) 0.0238(9) 0.098(7) Uani 1 1 d . . .
C38 C 0.5505(8) 0.1191(14) -0.0320(8) 0.100(7) Uani 1 1 d . . .
C39 C 0.5489(9) 0.1895(14) -0.0641(11) 0.128(8) Uani 1 1 d . . .
H39 H 0.5434 0.2419 -0.0490 0.153 Uiso 1 1 calc R . .
C40 C 0.5554(11) 0.1825(14) -0.1195(10) 0.144(10) Uani 1 1 d . . .
H40 H 0.5530 0.2302 -0.1408 0.173 Uiso 1 1 calc R . .
C41 C 0.5653(10) 0.1066(15) -0.1430(10) 0.136(9) Uani 1 1 d . . .
C42 C 0.5665(9) 0.0371(12) -0.1083(10) 0.114(7) Uani 1 1 d . . .
H42 H 0.5739 -0.0154 -0.1223 0.136 Uiso 1 1 calc R . .
C43 C 0.5573(7) 0.0439(10) -0.0551(8) 0.090(6) Uani 1 1 d . . .
H43 H 0.5557 -0.0043 -0.0343 0.108 Uiso 1 1 calc R . .
C44 C 0.5724(13) 0.1065(15) -0.2042(9) 0.218(18) Uani 1 1 d . . .
H44A H 0.5800 0.0507 -0.2160 0.327 Uiso 1 1 calc R . .
H44B H 0.6002 0.1432 -0.2131 0.327 Uiso 1 1 calc R . .
H44C H 0.5414 0.1257 -0.2217 0.327 Uiso 1 1 calc R . .
C45 C 0.4097(9) 0.3512(13) 0.0788(9) 0.135(8) Uiso 1 1 d . . .
H45A H 0.4338 0.3934 0.0916 0.161 Uiso 1 1 calc R . .
H45B H 0.3754 0.3749 0.0786 0.161 Uiso 1 1 calc R . .
C46 C 0.4228(11) 0.3237(17) 0.0265(12) 0.184(11) Uiso 1 1 d . . .
H46A H 0.4595 0.3274 0.0214 0.221 Uiso 1 1 calc R . .
H46B H 0.4053 0.3569 -0.0007 0.221 Uiso 1 1 calc R . .
C47 C 0.4049(13) 0.2331(16) 0.0244(13) 0.198(12) Uiso 1 1 d . . .
H47A H 0.3741 0.2278 0.0022 0.237 Uiso 1 1 calc R . .
H47B H 0.4314 0.1974 0.0099 0.237 Uiso 1 1 calc R . .
C48 C 0.3947(10) 0.2106(14) 0.0784(10) 0.148(9) Uiso 1 1 d . . .
H48A H 0.4130 0.1598 0.0882 0.177 Uiso 1 1 calc R . .
H48B H 0.3583 0.2012 0.0829 0.177 Uiso 1 1 calc R . .
C49 C 0.6676(9) 0.3322(14) 0.1621(10) 0.140(8) Uiso 1 1 d . . .
H49A H 0.6593 0.3733 0.1891 0.168 Uiso 1 1 calc R . .
H49B H 0.6669 0.3598 0.1276 0.168 Uiso 1 1 calc R . .
C50 C 0.7201(12) 0.2962(17) 0.1734(14) 0.197(12) Uiso 1 1 d . . .
H50A H 0.7468 0.3271 0.1555 0.237 Uiso 1 1 calc R . .
H50B H 0.7280 0.2932 0.2114 0.237 Uiso 1 1 calc R . .
C51 C 0.7116(12) 0.2132(17) 0.1498(13) 0.196(12) Uiso 1 1 d . . .
H51A H 0.7270 0.1711 0.1730 0.235 Uiso 1 1 calc R . .
H51B H 0.7284 0.2105 0.1157 0.235 Uiso 1 1 calc R . .
C52 C 0.6540(9) 0.1938(14) 0.1416(10) 0.138(8) Uiso 1 1 d . . .
H52A H 0.6452 0.1860 0.1041 0.166 Uiso 1 1 calc R . .
H52B H 0.6440 0.1444 0.1614 0.166 Uiso 1 1 calc R . .
O3 O 0.7623(18) 0.486(3) 0.037(2) 0.41(2) Uiso 1 1 d D . .
C53 C 0.799(2) 0.427(4) 0.045(2) 0.40(3) Uiso 1 1 d D . .
H53A H 0.7981 0.4119 0.0823 0.474 Uiso 1 1 calc R . .
H53B H 0.8314 0.4545 0.0392 0.474 Uiso 1 1 calc R . .
C54 C 0.800(2) 0.347(3) 0.014(2) 0.40(3) Uiso 1 1 d D . .
H54A H 0.8264 0.3119 0.0282 0.598 Uiso 1 1 calc R . .
H54B H 0.8059 0.3591 -0.0229 0.598 Uiso 1 1 calc R . .
H54C H 0.7672 0.3194 0.0170 0.598 Uiso 1 1 calc R . .
C55 C 0.762(2) 0.565(4) 0.055(2) 0.45(4) Uiso 1 1 d D . .
H55A H 0.7962 0.5864 0.0508 0.535 Uiso 1 1 calc R . .
H55B H 0.7562 0.5621 0.0931 0.535 Uiso 1 1 calc R . .
C56 C 0.727(2) 0.633(4) 0.035(2) 0.44(3) Uiso 1 1 d D . .
H56A H 0.7354 0.6849 0.0524 0.654 Uiso 1 1 calc R . .
H56B H 0.6919 0.6188 0.0421 0.654 Uiso 1 1 calc R . .
H56C H 0.7307 0.6395 -0.0031 0.654 Uiso 1 1 calc R . .

loop_
_atom_site_aniso_label
_atom_site_aniso_U_11
_atom_site_aniso_U_22
_atom_site_aniso_U_33
_atom_site_aniso_U_23
_atom_site_aniso_U_13
_atom_site_aniso_U_12
Pt1 0.0612(6) 0.0549(5) 0.0584(7) 0.000 0.0040(5) 0.000
Pt2 0.0703(7) 0.0548(6) 0.0754(8) 0.000 0.0084(6) 0.000
Ag1 0.0798(10) 0.0621(8) 0.1339(14) -0.0020(9) -0.0179(10) -0.0029(7)
Ag2 0.1250(12) 0.0597(7) 0.0910(11) -0.0044(7) 0.0330(10) -0.0022(8)
C1 0.089(14) 0.050(9) 0.055(11) -0.001(8) 0.012(11) 0.006(9)
C2 0.044(12) 0.084(13) 0.099(16) -0.002(10) 0.002(13) 0.004(10)
C3 0.099(17) 0.060(10) 0.079(14) 0.002(9) 0.004(15) 0.000(12)
C4 0.086(16) 0.096(14) 0.075(15) 0.007(10) -0.004(14) 0.016(13)
C5 0.059(13) 0.096(12) 0.071(15) -0.003(10) -0.009(13) 0.005(10)
C6 0.102(18) 0.123(16) 0.088(16) -0.034(13) 0.001(16) -0.005(14)
C7 0.09(2) 0.15(2) 0.13(2) -0.020(18) 0.014(19) 0.016(16)
C8 0.094(19) 0.121(17) 0.12(2) -0.001(15) -0.011(19) 0.027(13)
C9 0.10(2) 0.34(4) 0.10(2) -0.01(2) -0.042(19) 0.02(2)
C10 0.12(2) 0.31(4) 0.070(18) -0.03(2) 0.006(17) 0.01(2)
C11 0.065(15) 0.19(2) 0.22(3) -0.01(2) -0.057(17) 0.015(14)
C12 0.054(10) 0.034(8) 0.115(16) -0.022(9) 0.009(11) -0.015(7)
C13 0.083(13) 0.052(10) 0.085(15) -0.011(9) 0.024(12) -0.011(8)
C14 0.075(12) 0.070(11) 0.073(14) -0.009(9) 0.018(11) -0.007(8)
C15 0.075(13) 0.093(13) 0.060(13) 0.005(10) 0.012(11) -0.002(9)
C16 0.071(14) 0.085(12) 0.071(14) 0.011(11) 0.001(12) 0.010(10)
C17 0.087(14) 0.069(10) 0.079(15) 0.001(10) 0.019(14) 0.032(10)
C18 0.102(16) 0.103(14) 0.079(16) 0.007(11) -0.008(13) 0.038(12)
C19 0.15(2) 0.088(12) 0.079(17) 0.009(12) 0.052(17) 0.008(14)
C20 0.10(2) 0.28(3) 0.082(19) 0.00(2) 0.031(18) 0.052(19)
C21 0.079(16) 0.27(3) 0.080(17) -0.011(17) 0.003(14) 0.045(17)
C22 0.30(4) 0.121(18) 0.13(2) -0.003(14) 0.14(3) 0.013(18)
C23 0.087(15) 0.056(10) 0.104(16) -0.004(9) 0.013(14) -0.001(10)
C24 0.030(11) 0.081(12) 0.105(16) -0.006(10) -0.005(11) -0.010(9)
C25 0.103(18) 0.069(11) 0.083(15) 0.006(9) 0.004(15) -0.016(12)
C26 0.075(15) 0.098(15) 0.119(19) 0.007(12) -0.008(15) -0.019(12)
C27 0.088(16) 0.088(15) 0.119(17) 0.016(12) -0.024(14) -0.036(13)
C28 0.073(14) 0.090(14) 0.137(19) 0.005(13) -0.014(14) 0.005(12)
C29 0.12(2) 0.112(18) 0.119(19) -0.001(14) -0.009(17) -0.057(16)
C30 0.092(18) 0.076(14) 0.27(3) 0.046(18) -0.03(2) 0.007(14)
C31 0.12(2) 0.104(18) 0.24(3) 0.018(19) -0.04(2) -0.009(18)
C32 0.104(19) 0.088(16) 0.35(5) 0.09(2) -0.07(2) -0.012(15)
C33 0.12(2) 0.090(16) 0.42(5) 0.00(2) -0.07(3) 0.001(14)
C34 0.102(15) 0.027(8) 0.15(2) -0.016(10) 0.048(15) -0.005(8)
C35 0.086(14) 0.074(12) 0.076(14) -0.016(10) 0.016(12) -0.015(9)
C36 0.099(16) 0.080(13) 0.098(18) -0.013(12) 0.017(15) -0.017(10)
C37 0.123(18) 0.079(13) 0.092(18) -0.003(13) 0.019(16) -0.029(11)
C38 0.142(19) 0.093(14) 0.068(15) 0.007(13) 0.028(14) -0.016(13)
C39 0.17(2) 0.097(16) 0.12(2) -0.018(15) 0.022(19) -0.010(15)
C40 0.25(3) 0.100(17) 0.086(18) 0.025(14) 0.014(19) -0.008(18)
C41 0.21(3) 0.098(15) 0.10(2) -0.050(16) 0.019(19) -0.033(17)
C42 0.17(2) 0.064(12) 0.102(18) -0.008(13) 0.015(16) -0.003(13)
C43 0.128(16) 0.061(11) 0.082(15) -0.018(10) 0.018(13) -0.009(11)
C44 0.40(5) 0.15(2) 0.10(2) -0.055(17) 0.09(3) -0.08(3)

loop_
_atom_type_symbol
_atom_type_description
_atom_type_scat_dispersion_real
_atom_type_scat_dispersion_imag
_atom_type_scat_source
Pt Pt -1.7033 8.3905 'International Tables Vol C Tables 4.2.6.8 and 6.1.1.4'
Ag Ag -0.8971 1.1015 'International Tables Vol C Tables 4.2.6.8 and 6.1.1.4'
O O 0.0106 0.0060 'International Tables Vol C Tables 4.2.6.8 and 6.1.1.4'
C C 0.0033 0.0016 'International Tables Vol C Tables 4.2.6.8 and 6.1.1.4'
H H 0.0000 0.0000 'International Tables Vol C Tables 4.2.6.8 and 6.1.1.4'

loop_
_geom_angle_atom_site_label_1
_geom_angle_atom_site_label_2
_geom_angle_atom_site_label_3
_geom_angle
_geom_angle_site_symmetry_1
_geom_angle_site_symmetry_3
_geom_angle_publ_flag
C12 Pt1 C12 177.0(7) . 2_655 ?
C12 Pt1 C1 92.1(6) . . ?
C12 Pt1 C1 87.9(6) 2_655 . ?
C12 Pt1 C1 87.9(6) . 2_655 ?
C12 Pt1 C1 92.1(6) 2_655 2_655 ?
C1 Pt1 C1 179.1(7) . 2_655 ?
C12 Pt1 Ag2 47.8(4) . . ?
C12 Pt1 Ag2 135.2(3) 2_655 . ?
C1 Pt1 Ag2 94.7(4) . . ?
C1 Pt1 Ag2 86.0(4) 2_655 . ?
C12 Pt1 Ag2 135.2(3) . 2_655 ?
C12 Pt1 Ag2 47.8(4) 2_655 2_655 ?
C1 Pt1 Ag2 86.0(4) . 2_655 ?
C1 Pt1 Ag2 94.7(4) 2_655 2_655 ?
Ag2 Pt1 Ag2 87.74(5) . 2_655 ?
C12 Pt1 Ag1 88.0(4) . . ?
C12 Pt1 Ag1 94.2(4) 2_655 . ?
C1 Pt1 Ag1 46.9(4) . . ?
C1 Pt1 Ag1 134.0(4) 2_655 . ?
Ag2 Pt1 Ag1 58.61(4) . . ?
Ag2 Pt1 Ag1 58.83(5) 2_655 . ?
C12 Pt1 Ag1 94.2(4) . 2_655 ?
C12 Pt1 Ag1 88.0(4) 2_655 2_655 ?
C1 Pt1 Ag1 134.0(4) . 2_655 ?
C1 Pt1 Ag1 46.9(4) 2_655 2_655 ?
Ag2 Pt1 Ag1 58.83(5) . 2_655 ?
Ag2 Pt1 Ag1 58.61(4) 2_655 2_655 ?
Ag1 Pt1 Ag1 87.87(6) . 2_655 ?
C34 Pt2 C34 179.2(7) 2_655 . ?
C34 Pt2 C23 87.7(8) 2_655 . ?
C34 Pt2 C23 92.3(8) . . ?
C34 Pt2 C23 92.3(8) 2_655 2_655 ?
C34 Pt2 C23 87.7(8) . 2_655 ?
C23 Pt2 C23 176.9(8) . 2_655 ?
C34 Pt2 Ag2 133.8(4) 2_655 . ?
C34 Pt2 Ag2 47.1(4) . . ?
C23 Pt2 Ag2 98.9(5) . . ?
C23 Pt2 Ag2 83.4(5) 2_655 . ?
C34 Pt2 Ag2 47.1(4) 2_655 2_655 ?
C34 Pt2 Ag2 133.8(4) . 2_655 ?
C23 Pt2 Ag2 83.4(5) . 2_655 ?
C23 Pt2 Ag2 98.9(5) 2_655 2_655 ?
Ag2 Pt2 Ag2 88.01(5) . 2_655 ?
C34 Pt2 Ag1 96.6(5) 2_655 . ?
C34 Pt2 Ag1 84.0(5) . . ?
C23 Pt2 Ag1 48.3(4) . . ?
C23 Pt2 Ag1 134.7(4) 2_655 . ?
Ag2 Pt2 Ag1 58.90(4) . . ?
Ag2 Pt2 Ag1 59.12(5) 2_655 . ?
C34 Pt2 Ag1 84.0(5) 2_655 2_655 ?
C34 Pt2 Ag1 96.6(5) . 2_655 ?
C23 Pt2 Ag1 134.7(4) . 2_655 ?
C23 Pt2 Ag1 48.3(4) 2_655 2_655 ?
Ag2 Pt2 Ag1 59.12(5) . 2_655 ?
Ag2 Pt2 Ag1 58.90(4) 2_655 2_655 ?
Ag1 Pt2 Ag1 88.58(6) . 2_655 ?
C1 Ag1 C23 162.7(6) . . ?
C1 Ag1 C24 151.2(5) . . ?
C23 Ag1 C24 27.8(6) . . ?
C1 Ag1 C2 27.7(5) . . ?
C23 Ag1 C2 152.2(6) . . ?
C24 Ag1 C2 126.6(6) . . ?
C1 Ag1 O1 95.5(5) . . ?
C23 Ag1 O1 101.8(6) . . ?
C24 Ag1 O1 91.3(6) . . ?
C2 Ag1 O1 84.3(6) . . ?
C1 Ag1 Ag2 92.3(4) . . ?
C23 Ag1 Ag2 93.9(5) . . ?
C24 Ag1 Ag2 116.5(4) . . ?
C2 Ag1 Ag2 113.8(4) . . ?
O1 Ag1 Ag2 75.9(3) . . ?
C1 Ag1 Ag2 83.9(5) . 2_655 ?
C23 Ag1 Ag2 79.9(5) . 2_655 ?
C24 Ag1 Ag2 96.2(5) . 2_655 ?
C2 Ag1 Ag2 101.0(5) . 2_655 ?
O1 Ag1 Ag2 165.5(3) . 2_655 ?
Ag2 Ag1 Ag2 89.65(6) . 2_655 ?
C1 Ag1 Pt2 133.0(5) . . ?
C23 Ag1 Pt2 40.7(5) . . ?
C24 Ag1 Pt2 68.5(4) . . ?
C2 Ag1 Pt2 159.2(5) . . ?
O1 Ag1 Pt2 111.7(3) . . ?
Ag2 Ag1 Pt2 60.50(4) . . ?
Ag2 Ag1 Pt2 60.39(4) 2_655 . ?
C1 Ag1 Pt1 41.8(5) . . ?
C23 Ag1 Pt1 130.7(6) . . ?
C24 Ag1 Pt1 155.4(5) . . ?
C2 Ag1 Pt1 69.5(5) . . ?
O1 Ag1 Pt1 110.1(3) . . ?
Ag2 Ag1 Pt1 60.44(4) . . ?
Ag2 Ag1 Pt1 60.33(4) 2_655 . ?
Pt2 Ag1 Pt1 91.77(5) . . ?
C34 Ag2 C12 165.5(6) . . ?
C34 Ag2 C13 156.5(7) . . ?
C12 Ag2 C13 28.6(5) . . ?
C34 Ag2 C35 29.7(6) . . ?
C12 Ag2 C35 152.4(7) . . ?
C13 Ag2 C35 127.4(6) . . ?
C34 Ag2 O2 95.3(5) . . ?
C12 Ag2 O2 99.1(5) . . ?
C13 Ag2 O2 86.2(5) . . ?
C35 Ag2 O2 88.3(5) . . ?
C34 Ag2 Ag1 80.7(4) . . ?
C12 Ag2 Ag1 84.9(4) . . ?
C13 Ag2 Ag1 103.3(4) . . ?
C35 Ag2 Ag1 94.9(4) . . ?
O2 Ag2 Ag1 165.0(3) . . ?
C34 Ag2 Ag1 91.5(6) . 2_655 ?
C12 Ag2 Ag1 90.1(5) . 2_655 ?
C13 Ag2 Ag1 111.4(4) . 2_655 ?
C35 Ag2 Ag1 117.5(5) . 2_655 ?
O2 Ag2 Ag1 75.2(3) . 2_655 ?
Ag1 Ag2 Ag1 90.35(6) . 2_655 ?
C34 Ag2 Pt2 39.3(5) . . ?
C12 Ag2 Pt2 132.1(4) . . ?
C13 Ag2 Pt2 160.1(4) . . ?
C35 Ag2 Pt2 68.8(4) . . ?
O2 Ag2 Pt2 107.4(3) . . ?
Ag1 Ag2 Pt2 60.60(4) . . ?
Ag1 Ag2 Pt2 60.49(4) 2_655 . ?
C34 Ag2 Pt1 130.4(5) . . ?
C12 Ag2 Pt1 40.2(5) . . ?
C13 Ag2 Pt1 68.8(4) . . ?
C35 Ag2 Pt1 155.1(4) . . ?
O2 Ag2 Pt1 113.5(3) . . ?
Ag1 Ag2 Pt1 60.95(4) . . ?
Ag1 Ag2 Pt1 60.83(4) 2_655 . ?
Pt2 Ag2 Pt1 92.13(4) . . ?
C45 O1 C48 106.7(19) . . ?
C45 O1 Ag1 126.3(13) . . ?
C48 O1 Ag1 125.5(13) . . ?
C49 O2 C52 108.8(16) . . ?
C49 O2 Ag2 128.1(12) . . ?
C52 O2 Ag2 121.1(12) . . ?
C2 C1 Pt1 179.1(17) . . ?
C2 C1 Ag1 88.3(12) . . ?
Pt1 C1 Ag1 91.3(6) . . ?
C1 C2 C3 175.4(18) . . ?
C1 C2 Ag1 64.0(11) . . ?
C3 C2 Ag1 120.4(12) . . ?
C4 C3 C2 178(2) . . ?
C3 C4 C5 177(2) . . ?
C6 C5 C10 117(2) . . ?
C6 C5 C4 123(2) . . ?
C10 C5 C4 120(2) . . ?
C5 C6 C7 122(2) . . ?
C8 C7 C6 124(2) . . ?
C7 C8 C9 116(2) . . ?
C7 C8 C11 124(3) . . ?
C9 C8 C11 120(3) . . ?
C8 C9 C10 120(2) . . ?
C5 C10 C9 121(2) . . ?
C13 C12 Pt1 178.5(12) . . ?
C13 C12 Ag2 86.5(10) . . ?
Pt1 C12 Ag2 92.0(6) . . ?
C12 C13 C14 177.2(18) . . ?
C12 C13 Ag2 65.0(10) . . ?
C14 C13 Ag2 117.7(10) . . ?
C15 C14 C13 175.6(18) . . ?
C14 C15 C16 176.6(18) . . ?
C17 C16 C21 119.1(18) . . ?
C17 C16 C15 123.3(17) . . ?
C21 C16 C15 118(2) . . ?
C16 C17 C18 121.9(17) . . ?
C19 C18 C17 121(2) . . ?
C20 C19 C18 117.2(19) . . ?
C20 C19 C22 125(2) . . ?
C18 C19 C22 118(3) . . ?
C19 C20 C21 123(2) . . ?
C20 C21 C16 118(2) . . ?
C24 C23 Pt2 177.1(15) . . ?
C24 C23 Ag1 86.2(12) . . ?
Pt2 C23 Ag1 91.0(6) . . ?
C23 C24 C25 175(2) . . ?
C23 C24 Ag1 66.0(10) . . ?
C25 C24 Ag1 118.1(11) . . ?
C26 C25 C24 177.9(19) . . ?
C25 C26 C27 176(2) . . ?
C28 C27 C32 117(2) . . ?
C28 C27 C26 122(2) . . ?
C32 C27 C26 121.5(19) . . ?
C27 C28 C29 119.6(19) . . ?
C30 C29 C28 124(2) . . ?
C29 C30 C31 116(2) . . ?
C29 C30 C33 121(2) . . ?
C31 C30 C33 123(2) . . ?
C30 C31 C32 121(2) . . ?
C27 C32 C31 121(2) . . ?
C35 C34 Pt2 171.7(18) . . ?
C35 C34 Ag2 87.1(11) . . ?
Pt2 C34 Ag2 93.6(6) . . ?
C34 C35 C36 175(2) . . ?
C34 C35 Ag2 63.1(9) . . ?
C36 C35 Ag2 119.7(12) . . ?
C37 C36 C35 179(3) . . ?
C36 C37 C38 178(2) . . ?
C43 C38 C39 118.6(18) . . ?
C43 C38 C37 122(2) . . ?
C39 C38 C37 119(2) . . ?
C38 C39 C40 120.4(19) . . ?
C41 C40 C39 121(2) . . ?
C40 C41 C42 116(2) . . ?
C40 C41 C44 117(2) . . ?
C42 C41 C44 127(2) . . ?
C43 C42 C41 122.5(18) . . ?
C38 C43 C42 121.2(18) . . ?
O1 C45 C46 105.7(19) . . ?
C45 C46 C47 104(2) . . ?
C48 C47 C46 106(3) . . ?
C47 C48 O1 106(2) . . ?
O2 C49 C50 109(2) . . ?
C51 C50 C49 98(3) . . ?
C50 C51 C52 112(2) . . ?
O2 C52 C51 101.5(18) . . ?
C55 O3 C53 129(7) . . ?
O3 C53 C54 123(6) . . ?
O3 C55 C56 126(6) . . ?

loop_
_geom_bond_atom_site_label_1
_geom_bond_atom_site_label_2
_geom_bond_distance
_geom_bond_site_symmetry_2
_geom_bond_publ_flag
Pt1 C12 2.005(18) . ?
Pt1 C12 2.005(18) 2_655 ?
Pt1 C1 2.08(2) . ?
Pt1 C1 2.08(2) 2_655 ?
Pt1 Ag2 3.1038(14) . ?
Pt1 Ag2 3.1038(14) 2_655 ?
Pt1 Ag1 3.1193(15) . ?
Pt1 Ag1 3.1193(15) 2_655 ?
Pt2 C34 1.97(2) 2_655 ?
Pt2 C34 1.97(2) . ?
Pt2 C23 2.02(2) . ?
Pt2 C23 2.02(2) 2_655 ?
Pt2 Ag2 3.0963(14) . ?
Pt2 Ag2 3.0963(14) 2_655 ?
Pt2 Ag1 3.0993(15) . ?
Pt2 Ag1 3.0993(15) 2_655 ?
Ag1 C1 2.278(13) . ?
Ag1 C23 2.315(15) . ?
Ag1 C24 2.528(15) . ?
Ag1 C2 2.533(17) . ?
Ag1 O1 2.572(16) . ?
Ag1 Ag2 3.046(2) . ?
Ag1 Ag2 3.057(2) 2_655 ?
Ag2 C34 2.271(13) . ?
Ag2 C12 2.300(12) . ?
Ag2 C13 2.534(15) . ?
Ag2 C35 2.543(16) . ?
Ag2 O2 2.577(14) . ?
Ag2 Ag1 3.057(2) 2_655 ?
O1 C45 1.39(2) . ?
O1 C48 1.45(2) . ?
O2 C49 1.41(2) . ?
O2 C52 1.41(2) . ?
C1 C2 1.18(2) . ?
C2 C3 1.37(3) . ?
C3 C4 1.24(3) . ?
C4 C5 1.37(3) . ?
C5 C6 1.32(2) . ?
C5 C10 1.35(3) . ?
C6 C7 1.40(3) . ?
C7 C8 1.34(3) . ?
C8 C9 1.36(3) . ?
C8 C11 1.49(3) . ?
C9 C10 1.46(3) . ?
C12 C13 1.21(2) . ?
C13 C14 1.40(2) . ?
C14 C15 1.16(2) . ?
C15 C16 1.43(2) . ?
C16 C17 1.31(2) . ?
C16 C21 1.40(2) . ?
C17 C18 1.39(2) . ?
C18 C19 1.37(3) . ?
C19 C20 1.34(3) . ?
C19 C22 1.56(2) . ?
C20 C21 1.38(3) . ?
C23 C24 1.18(2) . ?
C24 C25 1.36(3) . ?
C25 C26 1.23(3) . ?
C26 C27 1.39(3) . ?
C27 C28 1.34(2) . ?
C27 C32 1.38(3) . ?
C28 C29 1.41(3) . ?
C29 C30 1.31(3) . ?
C30 C31 1.35(3) . ?
C30 C33 1.53(3) . ?
C31 C32 1.39(3) . ?
C34 C35 1.26(2) . ?
C35 C36 1.37(3) . ?
C36 C37 1.20(3) . ?
C37 C38 1.43(3) . ?
C38 C43 1.35(2) . ?
C38 C39 1.38(3) . ?
C39 C40 1.40(3) . ?
C40 C41 1.37(3) . ?
C41 C42 1.41(3) . ?
C41 C44 1.55(3) . ?
C42 C43 1.36(2) . ?
C45 C46 1.43(3) . ?
C46 C47 1.52(3) . ?
C47 C48 1.43(3) . ?
C49 C50 1.51(3) . ?
C50 C51 1.47(3) . ?
C51 C52 1.54(4) . ?
O3 C55 1.34(5) . ?
O3 C53 1.35(5) . ?
C53 C54 1.49(5) . ?
C55 C56 1.49(5) . ?
